data_4502565
loop_
_publ_author_name
'Kong, De-Nian'
'Xie, Zai-Lai'
'Feng, Mei-Ling'
'Ye, Dong'
'Du, Ke-Zhao'
'Li, Jian-Rong'
'Huang, Xiao-Ying'

_publ_section_title
;
 From One-Dimensional Ribbon to Three-Dimensional Microporous Framework:
 The Syntheses, Crystal Structures, and Properties of a Series of Mercury
 Antimony Chalcogenides
;
_journal_issue 3
_journal_name_full 'Crystal Growth &amp; Design'
_journal_page_first 1364
_journal_paper_doi 10.1021/cg9013834
_journal_volume 10
_journal_year 2010
_chemical_formula_moiety 'Hg S3 Sb, C3 H10 N2'
_chemical_formula_sum 'C3 H10 Hg N2 S3 Sb'
_chemical_formula_weight 492.65
_chemical_name_systematic
; 
 ? 
;
_space_group_IT_number 64
_symmetry_cell_setting orthorhombic
_symmetry_space_group_name_Hall '-C 2ac 2'
_symmetry_space_group_name_H-M 'C m c a'
_atom_sites_solution_hydrogens geom
_atom_sites_solution_primary direct
_atom_sites_solution_secondary difmap
_audit_creation_method SHELXL-97
_cell_angle_alpha 90.00
_cell_angle_beta 90.00
_cell_angle_gamma 90.00
_cell_formula_units_Z 8
_cell_length_a 9.013(6)
_cell_length_b 8.856(6)
_cell_length_c 25.757(16)
_cell_measurement_reflns_used 1039
_cell_measurement_temperature 293(2)
_cell_measurement_theta_max 27.4025
_cell_measurement_theta_min 2.3721
_cell_volume 2056(2)
_computing_cell_refinement 'CrystalClear (Rigaku Inc., 2007)'
_computing_data_collection 'CrystalClear (Rigaku Inc., 2007)'
_computing_data_reduction 'CrystalClear (Rigaku Inc., 2007)'
_computing_structure_refinement 'SHELXL-97 (Sheldrick, 1997)'
_computing_structure_solution 'SHELXS-97 (Sheldrick, 1990)'
_diffrn_ambient_temperature 293(2)
_diffrn_detector_area_resol_mean 13.6612
_diffrn_measured_fraction_theta_full 0.989
_diffrn_measured_fraction_theta_max 0.989
_diffrn_measurement_device_type 'Rigaku SCXmini'
_diffrn_measurement_method CCD_Profile_fitting
_diffrn_radiation_monochromator graphite
_diffrn_radiation_source 'fine-focus sealed tube'
_diffrn_radiation_type MoK\a
_diffrn_radiation_wavelength 0.71073
_diffrn_reflns_av_R_equivalents 0.0643
_diffrn_reflns_av_sigmaI/netI 0.0370
_diffrn_reflns_limit_h_max 6
_diffrn_reflns_limit_h_min -11
_diffrn_reflns_limit_k_max 10
_diffrn_reflns_limit_k_min -10
_diffrn_reflns_limit_l_max 31
_diffrn_reflns_limit_l_min -31
_diffrn_reflns_number 6211
_diffrn_reflns_theta_full 26.00
_diffrn_reflns_theta_max 26.00
_diffrn_reflns_theta_min 3.16
_exptl_absorpt_coefficient_mu 18.092
_exptl_absorpt_correction_T_max 0.435
_exptl_absorpt_correction_T_min 0.315
_exptl_absorpt_correction_type multi-scan
_exptl_absorpt_process_details 'CrystalClear (Rigaku Inc., 2007)'
_exptl_crystal_colour yellow
_exptl_crystal_density_diffrn 3.183
_exptl_crystal_density_method 'not measured'
_exptl_crystal_description plate-like
_exptl_crystal_F_000 1768
_exptl_crystal_size_max 0.062
_exptl_crystal_size_mid 0.052
_exptl_crystal_size_min 0.046
_refine_diff_density_max 1.536
_refine_diff_density_min -2.412
_refine_diff_density_rms 0.285
_refine_ls_extinction_method none
_refine_ls_goodness_of_fit_ref 1.098
_refine_ls_hydrogen_treatment constr
_refine_ls_matrix_type full
_refine_ls_number_parameters 66
_refine_ls_number_reflns 1068
_refine_ls_number_restraints 14
_refine_ls_restrained_S_all 1.094
_refine_ls_R_factor_all 0.0452
_refine_ls_R_factor_gt 0.0429
_refine_ls_shift/su_max 0.000
_refine_ls_shift/su_mean 0.000
_refine_ls_structure_factor_coef Fsqd
_refine_ls_weighting_details 'calc w=1/[\s^2^(Fo^2^)+(0.0750P)^2^+10.0000P] where P=(Fo^2^+2Fc^2^)/3'
_refine_ls_weighting_scheme calc
_refine_ls_wR_factor_gt 0.1156
_refine_ls_wR_factor_ref 0.1178
_reflns_number_gt 1009
_reflns_number_total 1068
_reflns_threshold_expression >2sigma(I)
_cod_data_source_file cg9013834_si_002.cif
_cod_data_source_block compound-3
_cod_depositor_comments
;
The following automatic conversions were performed:
'_atom_site_symetry_multiplicity' tag replaced with
'_atom_site_symmetry_multiplicity'.

Automatic conversion script
Id: cif_correct_tags 1440 2010-10-19 06:21:57Z saulius 

The following automatic conversions were performed:

'_symmetry_cell_setting' value 'Orthorhombic' changed to
'orthorhombic' according to
/home/saulius/struct/CIF-dictionaries/cif_core.dic dictionary named
'cif_core.dic' version 2.4.2 from
2011-04-26.

'_exptl_absorpt_correction_type' value 'Multi-Scan'
changed to 'multi-scan' according to
/home/saulius/struct/CIF-dictionaries/cif_core.dic dictionary named
'cif_core.dic' version 2.4.2 from 2011-04-26.

Automatic conversion script
Id: cif_fix_values 1715 2011-07-08 13:25:40Z adriana 
;
_cod_original_sg_symbol_Hall '-C 2bc 2'
_cod_database_code 4502565

loop_
_symmetry_equiv_pos_as_xyz
'x, y, z'
'-x, -y+1/2, z+1/2'
'-x, y+1/2, -z+1/2'
'x, -y, -z'
'x+1/2, y+1/2, z'
'-x+1/2, -y+1, z+1/2'
'-x+1/2, y+1, -z+1/2'
'x+1/2, -y+1/2, -z'
'-x, -y, -z'
'x, y-1/2, -z-1/2'
'x, -y-1/2, z-1/2'
'-x, y, z'
'-x+1/2, -y+1/2, -z'
'x+1/2, y, -z-1/2'
'x+1/2, -y, z-1/2'
'-x+1/2, y+1/2, z'

loop_
_atom_site_label
_atom_site_type_symbol
_atom_site_fract_x
_atom_site_fract_y
_atom_site_fract_z
_atom_site_U_iso_or_equiv
_atom_site_adp_type
_atom_site_occupancy
_atom_site_symmetry_multiplicity
_atom_site_calc_flag
_atom_site_refinement_flags
Hg1 Hg 0.2500 -0.06638(7) 0.2500 0.0427(3) Uani 1 2 d S
Sb1 Sb 0.5000 0.16776(8) 0.34508(3) 0.0268(3) Uani 1 2 d S
S1 S 0.2920(3) -0.0105(2) 0.34165(7) 0.0298(5) Uani 1 1 d .
S2 S 0.5000 0.2468(3) 0.25727(10) 0.0283(6) Uani 1 2 d S
N1 N 0.0000 0.1825(10) 0.3671(4) 0.036(2) Uani 1 2 d S
H1A H 0.0629 0.1256 0.3483 0.054 Uiso 0.50 1 d PR
H1B H -0.0921 0.1745 0.3539 0.054 Uiso 0.50 1 d PR
H1C H 0.0293 0.2796 0.3660 0.054 Uiso 0.50 1 d PR
N2 N -0.046(3) 0.379(2) 0.4681(8) 0.079(10) Uani 0.50 1 d PDU
H2A H -0.0958 0.3434 0.4425 0.094 Uiso 0.50 1 calc PR
C1 C 0.0000 0.1291(16) 0.4229(5) 0.053(3) Uani 1 2 d S
H1D H 0.0990 0.1357 0.4365 0.064 Uiso 0.50 1 d PR
H1E H -0.0290 0.0248 0.4237 0.064 Uiso 0.50 1 d PR
C2 C -0.101(3) 0.212(2) 0.4578(8) 0.067(6) Uani 0.50 1 d P
H2B H -0.1146 0.1588 0.4899 0.080 Uiso 0.50 1 d PR
H2C H -0.1956 0.2212 0.4412 0.080 Uiso 0.50 1 d PR
C3 C 0.088(3) 0.4166(8) 0.4946(8) 0.107(12) Uani 0.50 1 d PDU
H3A H 0.1760 0.3891 0.4757 0.128 Uiso 0.50 1 d PR
H3B H 0.0885 0.3626 0.5269 0.128 Uiso 0.50 1 d PR

loop_
_atom_site_aniso_label
_atom_site_aniso_U_11
_atom_site_aniso_U_22
_atom_site_aniso_U_33
_atom_site_aniso_U_23
_atom_site_aniso_U_13
_atom_site_aniso_U_12
Hg1 0.0392(4) 0.0500(4) 0.0390(4) 0.000 -0.00573(18) 0.000
Sb1 0.0271(5) 0.0253(4) 0.0282(4) -0.0043(2) 0.000 0.000
S1 0.0204(10) 0.0316(10) 0.0373(10) 0.0009(7) 0.0015(8) -0.0014(9)
S2 0.0240(16) 0.0258(13) 0.0351(12) 0.0042(10) 0.000 0.000
N1 0.034(6) 0.025(5) 0.048(6) 0.007(4) 0.000 0.000
N2 0.11(3) 0.058(10) 0.063(10) -0.006(9) 0.008(12) 0.016(12)
C1 0.062(10) 0.049(8) 0.049(7) 0.001(6) 0.000 0.000
C2 0.105(19) 0.040(10) 0.055(11) -0.007(8) 0.017(13) -0.004(12)
C3 0.17(3) 0.12(2) 0.030(10) -0.033(13) 0.015(14) 0.02(2)

loop_
_atom_type_symbol
_atom_type_description
_atom_type_scat_dispersion_real
_atom_type_scat_dispersion_imag
_atom_type_scat_source
C C 0.0033 0.0016 'International Tables Vol C Tables 4.2.6.8 and 6.1.1.4'
H H 0.0000 0.0000 'International Tables Vol C Tables 4.2.6.8 and 6.1.1.4'
N N 0.0061 0.0033 'International Tables Vol C Tables 4.2.6.8 and 6.1.1.4'
S S 0.1246 0.1234 'International Tables Vol C Tables 4.2.6.8 and 6.1.1.4'
Sb Sb -0.5866 1.5461 'International Tables Vol C Tables 4.2.6.8 and 6.1.1.4'
Hg Hg -2.3894 9.2266 'International Tables Vol C Tables 4.2.6.8 and 6.1.1.4'

loop_
_geom_angle_atom_site_label_1
_geom_angle_atom_site_label_2
_geom_angle_atom_site_label_3
_geom_angle
_geom_angle_site_symmetry_1
_geom_angle_site_symmetry_3
S1 Hg1 S1 156.62(10) . 7_545
S1 Hg1 S2 100.36(7) . 5_445
S1 Hg1 S2 93.41(7) 7_545 5_445
S1 Hg1 S2 93.41(7) . 10_556
S1 Hg1 S2 100.36(7) 7_545 10_556
S2 Hg1 S2 107.60(11) 5_445 10_556
S2 Sb1 S1 98.97(7) . .
S2 Sb1 S1 98.97(7) . 12_655
S1 Sb1 S1 99.69(12) . 12_655
Hg1 S1 Sb1 106.49(8) . .
Sb1 S2 Hg1 103.79(7) . 5
Sb1 S2 Hg1 103.79(7) . 10_566
Hg1 S2 Hg1 107.07(11) 5 10_566
C1 N1 H1A 109.6 . .
C1 N1 H1B 109.5 . .
H1A N1 H1B 109.5 . .
C1 N1 H1C 109.2 . .
H1A N1 H1C 109.5 . .
H1B N1 H1C 109.5 . .
C3 N2 C2 124.1(17) . .
C2 C1 N1 115.0(12) . .
C2 C1 H1D 108.7 . .
N1 C1 H1D 109.0 . .
C2 C1 H1E 107.4 . .
N1 C1 H1E 108.7 . .
H1D C1 H1E 107.8 . .
C1 C2 N2 112.1(19) . .
C1 C2 H2B 111.1 . .
N2 C2 H2B 110.8 . .
C1 C2 H2C 108.7 . .
N2 C2 H2C 105.8 . .
H2B C2 H2C 108.0 . .
N2 C3 C3 108.4(14) . 4_566
N2 C3 H3A 113.3 . .
C3 C3 H3A 110.1 4_566 .
N2 C3 H3B 107.5 . .
C3 C3 H3B 109.2 4_566 .
H3A C3 H3B 108.3 . .

loop_
_geom_bond_atom_site_label_1
_geom_bond_atom_site_label_2
_geom_bond_distance
_geom_bond_site_symmetry_2
Hg1 S1 2.442(2) .
Hg1 S1 2.442(2) 7_545
Hg1 S2 2.802(2) 5_445
Hg1 S2 2.802(2) 10_556
Sb1 S2 2.367(3) .
Sb1 S1 2.452(3) .
Sb1 S1 2.452(3) 12_655
S2 Hg1 2.802(2) 5
S2 Hg1 2.802(2) 10_566
N1 C1 1.514(17) .
N1 H1A 0.8999 .
N1 H1B 0.8999 .
N1 H1C 0.9000 .
N2 C3 1.427(10) .
N2 C2 1.59(3) .
N2 H2A 0.8600 .
C1 C2 1.47(2) .
C1 H1D 0.9600 .
C1 H1E 0.9599 .
C2 H2B 0.9602 .
C2 H2C 0.9599 .
C3 C3 1.503(10) 4_566
C3 H3A 0.9599 .
C3 H3B 0.9601 .

loop_
_geom_hbond_atom_site_label_D
_geom_hbond_atom_site_label_H
_geom_hbond_atom_site_label_A
_geom_hbond_distance_DH
_geom_hbond_distance_HA
_geom_hbond_distance_DA
_geom_hbond_angle_DHA
_geom_hbond_site_symmetry_A
N1 H1A S1 0.90 2.40 3.206(6) 149.6 .
N1 H1B S1 0.90 2.46 3.206(6) 141.1 12
N1 H1C S1 0.90 2.54 3.366(8) 153.3 16
N2 H2A N1 0.86 2.56 3.16(2) 127.7 .
